data_7212046
loop_
_publ_author_name
'Liu, Qing-Xiang'
'Yang, Xiao-Qiong'
'Zhao, Xiao-Jun'
'Ge, Shu-Sheng'
'Liu, Shu-Wen'
'Zang, Yan'
'Song, Hai-bin'
'Guo, Jian-Hua'
'Wang, Xiu-Guang'

_publ_section_title
;
 Macrocyclic dinuclear silver(i) complexes based on bis(N-heterocyclic
 carbene) ligands: synthesis and structural studies
;
_journal_issue 7
_journal_name_full CrystEngComm
_journal_page_first 2245
_journal_paper_doi 10.1039/b919007d
_journal_volume 12
_journal_year 2010
_chemical_formula_sum 'C26 H40 Ag4 Br4 N8'
_chemical_formula_weight 1215.74
_chemical_name_systematic
;
?
;
_space_group_IT_number 2
_symmetry_cell_setting triclinic
_symmetry_space_group_name_Hall '-P 1'
_symmetry_space_group_name_H-M 'P -1'
_atom_sites_solution_hydrogens geom
_atom_sites_solution_primary direct
_atom_sites_solution_secondary difmap
_audit_creation_method SHELXL-97
_cell_angle_alpha 83.769(4)
_cell_angle_beta 71.882(4)
_cell_angle_gamma 83.372(4)
_cell_formula_units_Z 1
_cell_length_a 9.632(2)
_cell_length_b 9.769(2)
_cell_length_c 10.179(3)
_cell_measurement_reflns_used 1976
_cell_measurement_temperature 296(2)
_cell_measurement_theta_max 25.85
_cell_measurement_theta_min 2.57
_cell_volume 901.5(4)
_computing_cell_refinement 'Bruker SMART'
_computing_data_collection 'Bruker SMART'
_computing_data_reduction 'Bruker SAINT'
_computing_molecular_graphics 'Bruker SHELXTL'
_computing_publication_material 'Bruker SHELXTL'
_computing_structure_refinement 'SHELXL-97 (Sheldrick, 1997)'
_computing_structure_solution 'SHELXS-97 (Sheldrick, 1990)'
_diffrn_ambient_temperature 296(2)
_diffrn_measured_fraction_theta_full 0.994
_diffrn_measured_fraction_theta_max 0.994
_diffrn_measurement_device_type 'CCD area detector'
_diffrn_measurement_method 'phi and omega scans'
_diffrn_radiation_monochromator graphite
_diffrn_radiation_source 'fine-focus sealed tube'
_diffrn_radiation_type MoK\a
_diffrn_radiation_wavelength 0.71073
_diffrn_reflns_av_R_equivalents 0.0189
_diffrn_reflns_av_sigmaI/netI 0.0371
_diffrn_reflns_limit_h_max 11
_diffrn_reflns_limit_h_min -11
_diffrn_reflns_limit_k_max 11
_diffrn_reflns_limit_k_min -9
_diffrn_reflns_limit_l_max 12
_diffrn_reflns_limit_l_min -12
_diffrn_reflns_number 4634
_diffrn_reflns_theta_full 25.03
_diffrn_reflns_theta_max 25.03
_diffrn_reflns_theta_min 2.11
_exptl_absorpt_coefficient_mu 6.603
_exptl_absorpt_correction_T_max 0.305
_exptl_absorpt_correction_T_min 0.223
_exptl_absorpt_correction_type multi-scan
_exptl_absorpt_process_details SADABS
_exptl_crystal_colour COLORLESS
_exptl_crystal_density_diffrn 2.239
_exptl_crystal_density_meas ?
_exptl_crystal_density_method 'not measured'
_exptl_crystal_description BLOCK
_exptl_crystal_F_000 580
_exptl_crystal_size_max 0.24
_exptl_crystal_size_mid 0.22
_exptl_crystal_size_min 0.18
_refine_diff_density_max 3.667
_refine_diff_density_min -3.082
_refine_diff_density_rms 0.168
_refine_ls_extinction_coef 0.0097(11)
_refine_ls_extinction_expression Fc^*^=kFc[1+0.001xFc^2^\l^3^/sin(2\q)]^-1/4^
_refine_ls_extinction_method SHELXL
_refine_ls_goodness_of_fit_ref 1.092
_refine_ls_hydrogen_treatment constr
_refine_ls_matrix_type full
_refine_ls_number_parameters 193
_refine_ls_number_reflns 3164
_refine_ls_number_restraints 0
_refine_ls_restrained_S_all 1.092
_refine_ls_R_factor_all 0.0779
_refine_ls_R_factor_gt 0.0640
_refine_ls_shift/su_max 0.000
_refine_ls_shift/su_mean 0.000
_refine_ls_structure_factor_coef Fsqd
_refine_ls_weighting_details 'calc w=1/[\s^2^(Fo^2^)+(0.0578P)^2^+9.9335P] where P=(Fo^2^+2Fc^2^)/3'
_refine_ls_weighting_scheme calc
_refine_ls_wR_factor_gt 0.1543
_refine_ls_wR_factor_ref 0.1636
_reflns_number_gt 2523
_reflns_number_total 3184
_reflns_threshold_expression >2sigma(I)
_cod_data_source_file b919007d.txt
_cod_data_source_block 080513a
_cod_depositor_comments
;
The following automatic conversions were performed:

'_symmetry_cell_setting' value 'Triclinic' changed to 'triclinic'
according to /home/saulius/struct/CIF-dictionaries/cif_core.dic
dictionary named 'cif_core.dic' version 2.4.2 from
2011-04-26.

'_exptl_absorpt_correction_type' value 'MULTI-SCAN'
changed to 'multi-scan' according to
/home/saulius/struct/CIF-dictionaries/cif_core.dic dictionary named
'cif_core.dic' version 2.4.2 from 2011-04-26.

Automatic conversion script
Id: cif_fix_values 1891 2012-01-12 08:04:46Z andrius 

The following automatic conversions were performed:

'_exptl_crystal_density_meas' value 'NONE' was changed to '?' - the
value is perceived as not measured.

Automatic conversion script
Id: cif_fix_values 3008 2015-01-20 13:52:24Z robertas 
;
_cod_original_sg_symbol_H-M P-1
_cod_database_code 7212046

loop_
_symmetry_equiv_pos_as_xyz
'x, y, z'
'-x, -y, -z'

loop_
_atom_site_label
_atom_site_type_symbol
_atom_site_fract_x
_atom_site_fract_y
_atom_site_fract_z
_atom_site_U_iso_or_equiv
_atom_site_adp_type
_atom_site_occupancy
_atom_site_symmetry_multiplicity
_atom_site_calc_flag
_atom_site_refinement_flags
Ag1 Ag 0.18255(8) 0.37430(8) 0.75587(8) 0.0474(3) Uani 1 1 d .
Ag2 Ag 0.63564(16) 0.8413(2) 0.9469(2) 0.1699(11) Uani 1 1 d .
Br1 Br 0.81000(16) 0.66368(13) 0.81636(14) 0.0707(4) Uani 1 1 d .
Br2 Br 0.50063(15) 0.92451(16) 1.18525(12) 0.0713(4) Uani 1 1 d .
N1 N 0.3859(8) 0.6051(8) 0.7369(7) 0.0367(17) Uani 1 1 d .
N2 N 0.3356(8) 0.6053(8) 0.5481(8) 0.0424(18) Uani 1 1 d .
N3 N 0.0821(9) 0.0865(9) 0.7554(9) 0.049(2) Uani 1 1 d .
N4 N -0.0742(8) 0.1941(8) 0.9158(8) 0.0419(18) Uani 1 1 d .
C1 C 0.1432(16) 0.6655(17) 0.4362(17) 0.091(5) Uani 1 1 d .
H1A H 0.0722 0.6628 0.5266 0.136 Uiso 1 1 calc R
H1B H 0.1020 0.6350 0.3710 0.136 Uiso 1 1 calc R
H1C H 0.1696 0.7584 0.4083 0.136 Uiso 1 1 calc R
C2 C 0.2745(13) 0.5741(13) 0.4405(11) 0.059(3) Uani 1 1 d .
H2A H 0.2496 0.4790 0.4574 0.070 Uiso 1 1 calc R
H2B H 0.3487 0.5829 0.3510 0.070 Uiso 1 1 calc R
C3 C 0.4256(11) 0.7089(10) 0.5319(11) 0.049(2) Uani 1 1 d .
H3 H 0.4579 0.7681 0.4528 0.059 Uiso 1 1 calc R
C4 C 0.4583(11) 0.7097(10) 0.6489(10) 0.046(2) Uani 1 1 d .
H4 H 0.5177 0.7685 0.6680 0.055 Uiso 1 1 calc R
C5 C 0.3113(10) 0.5387(9) 0.6754(9) 0.038(2) Uani 1 1 d .
C6 C 0.3920(11) 0.5690(11) 0.8786(9) 0.043(2) Uani 1 1 d .
H6A H 0.4937 0.5567 0.8777 0.052 Uiso 1 1 calc R
H6B H 0.3494 0.4820 0.9130 0.052 Uiso 1 1 calc R
C7 C -0.3110(11) 0.3212(12) 1.0246(11) 0.049(2) Uani 1 1 d .
H7A H -0.3225 0.3474 0.9337 0.059 Uiso 1 1 calc R
H7B H -0.3547 0.2346 1.0586 0.059 Uiso 1 1 calc R
C8 C -0.1491(10) 0.2995(10) 1.0111(11) 0.044(2) Uani 1 1 d .
H8A H -0.1048 0.3860 0.9777 0.052 Uiso 1 1 calc R
H8B H -0.1369 0.2717 1.1015 0.052 Uiso 1 1 calc R
C9 C -0.1235(14) 0.0686(12) 0.9162(13) 0.064(3) Uani 1 1 d .
H9 H -0.2091 0.0355 0.9765 0.076 Uiso 1 1 calc R
C10 C -0.0258(13) 0.0019(11) 0.8138(12) 0.057(3) Uani 1 1 d .
H10 H -0.0312 -0.0853 0.7880 0.069 Uiso 1 1 calc R
C11 C 0.0546(10) 0.2090(10) 0.8158(10) 0.040(2) Uani 1 1 d .
C12 C 0.2135(13) 0.0490(15) 0.6396(13) 0.069(3) Uani 1 1 d .
H12A H 0.2936 0.0994 0.6423 0.083 Uiso 1 1 calc R
H12B H 0.2422 -0.0488 0.6519 0.083 Uiso 1 1 calc R
C13 C 0.1907(17) 0.078(2) 0.5069(15) 0.104(6) Uani 1 1 d .
H13A H 0.1138 0.0264 0.5022 0.156 Uiso 1 1 calc R
H13B H 0.2795 0.0529 0.4358 0.156 Uiso 1 1 calc R
H13C H 0.1635 0.1753 0.4934 0.156 Uiso 1 1 calc R

loop_
_atom_site_aniso_label
_atom_site_aniso_U_11
_atom_site_aniso_U_22
_atom_site_aniso_U_33
_atom_site_aniso_U_23
_atom_site_aniso_U_13
_atom_site_aniso_U_12
Ag1 0.0406(4) 0.0486(5) 0.0504(5) -0.0041(3) -0.0059(3) -0.0149(3)
Ag2 0.0754(9) 0.1604(16) 0.255(2) -0.1480(16) 0.0356(11) -0.0512(10)
Br1 0.0835(9) 0.0533(7) 0.0662(8) -0.0048(6) -0.0058(6) -0.0165(6)
Br2 0.0727(8) 0.0977(10) 0.0422(6) 0.0079(6) -0.0175(6) -0.0142(7)
N1 0.031(4) 0.041(4) 0.036(4) -0.003(3) -0.008(3) -0.002(3)
N2 0.041(4) 0.044(5) 0.039(4) -0.007(4) -0.010(3) 0.007(4)
N3 0.046(5) 0.046(5) 0.052(5) -0.012(4) -0.012(4) 0.002(4)
N4 0.037(4) 0.044(5) 0.040(4) -0.004(3) -0.002(3) -0.011(3)
C1 0.070(9) 0.116(12) 0.098(11) -0.021(9) -0.051(8) 0.026(9)
C2 0.065(7) 0.070(7) 0.043(6) -0.011(5) -0.022(5) 0.007(6)
C3 0.053(6) 0.041(6) 0.047(6) 0.010(5) -0.010(5) -0.005(5)
C4 0.046(6) 0.036(5) 0.049(6) 0.003(4) -0.003(4) -0.011(4)
C5 0.035(5) 0.036(5) 0.040(5) -0.007(4) -0.007(4) 0.005(4)
C6 0.042(5) 0.051(6) 0.034(5) 0.001(4) -0.010(4) -0.003(4)
C7 0.043(5) 0.061(6) 0.044(6) -0.006(5) -0.011(4) -0.007(5)
C8 0.035(5) 0.044(5) 0.050(6) -0.013(4) -0.006(4) -0.004(4)
C9 0.063(7) 0.054(7) 0.066(7) -0.008(6) 0.000(6) -0.024(6)
C10 0.060(7) 0.040(6) 0.071(7) -0.008(5) -0.014(6) -0.018(5)
C11 0.037(5) 0.039(5) 0.043(5) 0.000(4) -0.013(4) -0.005(4)
C12 0.050(7) 0.083(9) 0.073(8) -0.030(7) -0.014(6) 0.004(6)
C13 0.072(9) 0.159(17) 0.068(9) -0.023(10) -0.009(8) 0.025(10)

loop_
_atom_type_symbol
_atom_type_description
_atom_type_scat_dispersion_real
_atom_type_scat_dispersion_imag
_atom_type_scat_source
C C 0.0033 0.0016 'International Tables Vol C Tables 4.2.6.8 and 6.1.1.4'
H H 0.0000 0.0000 'International Tables Vol C Tables 4.2.6.8 and 6.1.1.4'
N N 0.0061 0.0033 'International Tables Vol C Tables 4.2.6.8 and 6.1.1.4'
Br Br -0.2901 2.4595 'International Tables Vol C Tables 4.2.6.8 and 6.1.1.4'
Ag Ag -0.8971 1.1015 'International Tables Vol C Tables 4.2.6.8 and 6.1.1.4'

loop_
_geom_angle_atom_site_label_1
_geom_angle_atom_site_label_2
_geom_angle_atom_site_label_3
_geom_angle
_geom_angle_site_symmetry_1
_geom_angle_site_symmetry_3
C11 Ag1 C5 174.3(4) . .
Br1 Ag2 Br2 145.88(14) . .
Br1 Ag2 Br2 123.14(11) . 2_677
Br2 Ag2 Br2 90.98(6) . 2_677
Ag2 Br2 Ag2 89.02(6) . 2_677
C5 N1 C4 111.6(8) . .
C5 N1 C6 124.1(8) . .
C4 N1 C6 124.3(8) . .
C5 N2 C3 110.6(8) . .
C5 N2 C2 125.6(9) . .
C3 N2 C2 123.8(9) . .
C10 N3 C11 112.0(8) . .
C10 N3 C12 123.2(9) . .
C11 N3 C12 124.8(9) . .
C11 N4 C9 111.2(8) . .
C11 N4 C8 123.7(8) . .
C9 N4 C8 125.0(8) . .
C2 C1 H1A 109.5 . .
C2 C1 H1B 109.5 . .
H1A C1 H1B 109.5 . .
C2 C1 H1C 109.5 . .
H1A C1 H1C 109.5 . .
H1B C1 H1C 109.5 . .
N2 C2 C1 112.8(10) . .
N2 C2 H2A 109.0 . .
C1 C2 H2A 109.0 . .
N2 C2 H2B 109.0 . .
C1 C2 H2B 109.0 . .
H2A C2 H2B 107.8 . .
C4 C3 N2 107.9(9) . .
C4 C3 H3 126.1 . .
N2 C3 H3 126.1 . .
C3 C4 N1 105.8(9) . .
C3 C4 H4 127.1 . .
N1 C4 H4 127.1 . .
N1 C5 N2 104.1(8) . .
N1 C5 Ag1 128.9(7) . .
N2 C5 Ag1 127.0(7) . .
N1 C6 C7 112.1(8) . 2_567
N1 C6 H6A 109.2 . .
C7 C6 H6A 109.2 2_567 .
N1 C6 H6B 109.2 . .
C7 C6 H6B 109.2 2_567 .
H6A C6 H6B 107.9 . .
C6 C7 C8 113.0(8) 2_567 .
C6 C7 H7A 109.0 2_567 .
C8 C7 H7A 109.0 . .
C6 C7 H7B 109.0 2_567 .
C8 C7 H7B 109.0 . .
H7A C7 H7B 107.8 . .
N4 C8 C7 111.5(8) . .
N4 C8 H8A 109.3 . .
C7 C8 H8A 109.3 . .
N4 C8 H8B 109.3 . .
C7 C8 H8B 109.3 . .
H8A C8 H8B 108.0 . .
C10 C9 N4 107.3(9) . .
C10 C9 H9 126.3 . .
N4 C9 H9 126.3 . .
C9 C10 N3 106.3(9) . .
C9 C10 H10 126.8 . .
N3 C10 H10 126.8 . .
N4 C11 N3 103.1(8) . .
N4 C11 Ag1 130.8(7) . .
N3 C11 Ag1 126.1(7) . .
C13 C12 N3 113.0(11) . .
C13 C12 H12A 109.0 . .
N3 C12 H12A 109.0 . .
C13 C12 H12B 109.0 . .
N3 C12 H12B 109.0 . .
H12A C12 H12B 107.8 . .
C12 C13 H13A 109.5 . .
C12 C13 H13B 109.5 . .
H13A C13 H13B 109.5 . .
C12 C13 H13C 109.5 . .
H13A C13 H13C 109.5 . .
H13B C13 H13C 109.5 . .

loop_
_geom_bond_atom_site_label_1
_geom_bond_atom_site_label_2
_geom_bond_distance
_geom_bond_site_symmetry_2
Ag1 C11 2.068(9) .
Ag1 C5 2.081(9) .
Ag2 Br1 2.4570(19) .
Ag2 Br2 2.542(2) .
Ag2 Br2 2.916(3) 2_677
Br2 Ag2 2.916(3) 2_677
N1 C5 1.343(12) .
N1 C4 1.382(12) .
N1 C6 1.465(12) .
N2 C5 1.350(12) .
N2 C3 1.371(13) .
N2 C2 1.467(13) .
N3 C10 1.351(13) .
N3 C11 1.366(12) .
N3 C12 1.478(14) .
N4 C11 1.349(12) .
N4 C9 1.364(13) .
N4 C8 1.460(12) .
C1 C2 1.472(17) .
C1 H1A 0.9600 .
C1 H1B 0.9600 .
C1 H1C 0.9600 .
C2 H2A 0.9700 .
C2 H2B 0.9700 .
C3 C4 1.324(15) .
C3 H3 0.9300 .
C4 H4 0.9300 .
C6 C7 1.513(14) 2_567
C6 H6A 0.9700 .
C6 H6B 0.9700 .
C7 C6 1.513(14) 2_567
C7 C8 1.514(13) .
C7 H7A 0.9700 .
C7 H7B 0.9700 .
C8 H8A 0.9700 .
C8 H8B 0.9700 .
C9 C10 1.339(16) .
C9 H9 0.9300 .
C10 H10 0.9300 .
C12 C13 1.429(19) .
C12 H12A 0.9700 .
C12 H12B 0.9700 .
C13 H13A 0.9600 .
C13 H13B 0.9600 .
C13 H13C 0.9600 .

loop_
_geom_torsion_atom_site_label_1
_geom_torsion_atom_site_label_2
_geom_torsion_atom_site_label_3
_geom_torsion_atom_site_label_4
_geom_torsion
_geom_torsion_site_symmetry_1
_geom_torsion_site_symmetry_4
Br1 Ag2 Br2 Ag2 179.68(13) . 2_677
Br2 Ag2 Br2 Ag2 0.0 2_677 2_677
C5 N2 C2 C1 97.8(13) . .
C3 N2 C2 C1 -81.7(14) . .
C5 N2 C3 C4 -0.5(11) . .
C2 N2 C3 C4 179.1(9) . .
N2 C3 C4 N1 -0.3(11) . .
C5 N1 C4 C3 1.0(11) . .
C6 N1 C4 C3 179.8(9) . .
C4 N1 C5 N2 -1.2(10) . .
C6 N1 C5 N2 179.9(8) . .
C4 N1 C5 Ag1 -179.8(7) . .
C6 N1 C5 Ag1 1.4(12) . .
C3 N2 C5 N1 1.0(10) . .
C2 N2 C5 N1 -178.5(8) . .
C3 N2 C5 Ag1 179.6(7) . .
C2 N2 C5 Ag1 0.1(13) . .
C11 Ag1 C5 N1 -168(3) . .
C11 Ag1 C5 N2 13(4) . .
C5 N1 C6 C7 -111.2(10) . 2_567
C4 N1 C6 C7 70.1(11) . 2_567
C11 N4 C8 C7 134.1(10) . .
C9 N4 C8 C7 -46.5(14) . .
C6 C7 C8 N4 -179.3(8) 2_567 .
C11 N4 C9 C10 -0.7(14) . .
C8 N4 C9 C10 179.8(10) . .
N4 C9 C10 N3 1.4(14) . .
C11 N3 C10 C9 -1.6(13) . .
C12 N3 C10 C9 178.5(11) . .
C9 N4 C11 N3 -0.2(11) . .
C8 N4 C11 N3 179.3(9) . .
C9 N4 C11 Ag1 177.6(8) . .
C8 N4 C11 Ag1 -2.9(14) . .
C10 N3 C11 N4 1.1(11) . .
C12 N3 C11 N4 -179.0(10) . .
C10 N3 C11 Ag1 -176.9(8) . .
C12 N3 C11 Ag1 3.0(14) . .
C5 Ag1 C11 N4 -129(3) . .
C5 Ag1 C11 N3 49(4) . .
C10 N3 C12 C13 85.2(17) . .
C11 N3 C12 C13 -94.7(15) . .
